data_4062791
loop_
_publ_author_name
'Hetterscheid, Dennis G.H.'
'Smits, Jan M. M.'
'de Bruin, Bas'

_publ_section_title
;
Rhodium \h^1^-Norbornenyl Copmplexes; Possibilities for Catalitic
Oxidation of Norbornadiene to Norbornenone
;
_journal_name_full Organometallics
_journal_paper_doi 10.1021/om049654x
_journal_year 2004
_chemical_formula_sum 'C20 H23 Cl F6 N3 P Rh'
_chemical_formula_weight 588.74
_space_group_IT_number 15
_symmetry_cell_setting monoclinic
_symmetry_space_group_name_Hall '-C 2yc'
_symmetry_space_group_name_H-M 'C 1 2/c 1'
_cell_angle_alpha 90.00
_cell_angle_beta 98.61(2)
_cell_angle_gamma 90.00
_cell_formula_units_Z 8
_cell_length_a 13.173(3)
_cell_length_b 22.340(6)
_cell_length_c 16.478(4)
_cell_measurement_temperature 208(2)
_cell_volume 4795(2)
_diffrn_ambient_temperature 208(2)
_exptl_crystal_density_diffrn 1.631
_refine_ls_R_factor_obs 0.0616
_refine_ls_wR_factor_obs 0.1371
_cod_depositor_comments
;
The following automatic conversions were performed:
'_geom_bond_publ_flag' value 'Y' changed to 'y' according to
'/home/saulius/struct/CIF-dictionaries/cif_core.dic' dictionary named
'cif_core.dic' version 2.4.1 from 2010-06-29 (39 times).

Automatic conversion script
Id: cif_fix_enum 1527 2010-12-29 10:47:43Z saulius 
;
_cod_original_sg_symbol_H-M 'C 2/c'
_cod_database_code 4062791

loop_
_symmetry_equiv_pos_as_xyz
'x, y, z'
'-x, y, -z+1/2'
'x+1/2, y+1/2, z'
'-x+1/2, y+1/2, -z+1/2'
'-x, -y, -z'
'x, -y, z-1/2'
'-x+1/2, -y+1/2, -z'
'x+1/2, -y+1/2, z-1/2'

loop_
_atom_site_label
_atom_site_type_symbol
_atom_site_fract_x
_atom_site_fract_y
_atom_site_fract_z
_atom_site_U_iso_or_equiv
_atom_site_adp_type
_atom_site_occupancy
_atom_site_calc_flag
_atom_site_refinement_flags
_atom_site_disorder_assembly
_atom_site_disorder_group
Rh1 Rh 0.11432(5) 0.04697(3) 0.48939(4) 0.0391(3) Uani 1 d . . .
Cl1 Cl -0.06156(16) 0.01229(9) 0.40327(12) 0.0476(5) Uani 1 d . . .
C1 C 0.2721(9) 0.1316(6) 0.5938(9) 0.092(4) Uani 1 d . . .
H1 H 0.2316 0.1426 0.6376 0.111 Uiso 1 calc R . .
C2 C 0.2516(7) 0.0699(4) 0.5591(5) 0.058(2) Uani 1 d . . .
H2 H 0.2590 0.0428 0.6072 0.070 Uiso 1 calc R . .
C3 C 0.3551(8) 0.0597(5) 0.5169(9) 0.116(6) Uani 1 d . . .
H3A H 0.3406 0.0582 0.4568 0.140 Uiso 1 calc R . .
H3B H 0.3941 0.0243 0.5381 0.140 Uiso 1 calc R . .
C4 C 0.4104(11) 0.1225(9) 0.5510(12) 0.149(8) Uani 1 d . . .
H4 H 0.4845 0.1199 0.5471 0.179 Uiso 1 calc R . .
C5 C 0.3687(15) 0.1592(11) 0.4971(11) 0.169(10) Uani 1 d . . .
H5 H 0.3901 0.1737 0.4488 0.203 Uiso 1 calc R . .
C6 C 0.2729(15) 0.1723(7) 0.5357(11) 0.131(6) Uani 1 d . . .
H6 H 0.2246 0.2029 0.5213 0.157 Uiso 1 calc R . .
C7 C 0.3987(10) 0.1158(9) 0.6273(9) 0.143(7) Uani 1 d . . .
H7A H 0.4343 0.1458 0.6647 0.171 Uiso 1 calc R . .
H7B H 0.4115 0.0751 0.6486 0.171 Uiso 1 calc R . .
N1 N 0.1854(5) -0.0188(3) 0.4301(4) 0.0460(17) Uani 1 d . . .
N2 N 0.0430(5) 0.1234(3) 0.5202(4) 0.0491(18) Uani 1 d . . .
N3 N 0.1414(5) 0.0964(3) 0.3937(4) 0.0450(17) Uani 1 d . . .
H3 H 0.2028 0.1163 0.4076 0.054 Uiso 1 calc R . .
C11 C 0.1495(7) 0.0563(4) 0.3243(5) 0.052(2) Uani 1 d . . .
H11A H 0.1920 0.0753 0.2876 0.062 Uiso 1 calc R . .
H11B H 0.0810 0.0497 0.2931 0.062 Uiso 1 calc R . .
C12 C 0.1953(6) -0.0022(4) 0.3526(5) 0.050(2) Uani 1 d . . .
C13 C 0.2394(8) -0.0379(6) 0.3016(7) 0.079(3) Uani 1 d . . .
H13 H 0.2445 -0.0251 0.2480 0.095 Uiso 1 calc R . .
C14 C 0.2765(10) -0.0923(7) 0.3283(11) 0.104(5) Uani 1 d . . .
H14 H 0.3053 -0.1177 0.2924 0.125 Uiso 1 calc R . .
C15 C 0.2723(9) -0.1103(5) 0.4058(10) 0.093(4) Uani 1 d . . .
H15 H 0.2996 -0.1475 0.4247 0.112 Uiso 1 calc R . .
C16 C 0.2266(8) -0.0724(5) 0.4580(7) 0.070(3) Uani 1 d . . .
C17 C 0.2326(12) -0.0940(7) 0.5350(9) 0.051(5) Uani 0.576(19) d P . .
H17A H 0.2624 -0.0639 0.5738 0.077 Uiso 0.576(19) calc PR . .
H17B H 0.2753 -0.1296 0.5405 0.077 Uiso 0.576(19) calc PR . .
H17C H 0.1643 -0.1041 0.5460 0.077 Uiso 0.576(19) calc PR . .
C21 C 0.0572(7) 0.1411(4) 0.3779(5) 0.056(2) Uani 1 d . . .
H21A H -0.0016 0.1233 0.3426 0.067 Uiso 1 calc R . .
H21B H 0.0805 0.1757 0.3492 0.067 Uiso 1 calc R . .
C22 C 0.0248(6) 0.1612(4) 0.4566(6) 0.049(2) Uani 1 d . . .
C23 C -0.0241(8) 0.2151(4) 0.4645(8) 0.074(3) Uani 1 d . . .
H23 H -0.0360 0.2421 0.4203 0.089 Uiso 1 calc R . .
C24 C -0.0553(9) 0.2283(5) 0.5395(10) 0.089(4) Uani 1 d . . .
H24 H -0.0913 0.2639 0.5459 0.107 Uiso 1 calc R . .
C25 C -0.0337(9) 0.1899(7) 0.6030(9) 0.097(4) Uani 1 d . . .
H25 H -0.0535 0.1989 0.6542 0.117 Uiso 1 calc R . .
C26 C 0.0158(8) 0.1393(5) 0.5926(7) 0.072(3) Uani 1 d . . .
C27 C 0.0331(19) 0.1130(11) 0.6622(16) 0.073(8) Uiso 0.424(19) d P . .
H27A H 0.0759 0.0781 0.6579 0.110 Uiso 0.424(19) calc PR . .
H27B H -0.0314 0.1006 0.6785 0.110 Uiso 0.424(19) calc PR . .
H27C H 0.0681 0.1402 0.7028 0.110 Uiso 0.424(19) calc PR . .
P P 0.7476(2) 0.22103(14) 0.26868(18) 0.0746(9) Uani 1 d . . .
F1 F 0.8226(8) 0.1703(4) 0.2953(5) 0.167(4) Uani 1 d . . .
F2 F 0.6821(7) 0.2773(4) 0.2410(5) 0.139(3) Uani 1 d . . .
F3 F 0.8439(9) 0.2570(6) 0.2625(8) 0.204(5) Uani 1 d . . .
F4 F 0.7388(9) 0.1992(6) 0.1818(5) 0.226(7) Uani 1 d . . .
F5 F 0.6461(9) 0.1926(6) 0.2820(9) 0.223(6) Uani 1 d . . .
F6 F 0.7551(7) 0.2409(4) 0.3601(4) 0.134(3) Uani 1 d . . .

loop_
_atom_site_aniso_label
_atom_site_aniso_U_11
_atom_site_aniso_U_22
_atom_site_aniso_U_33
_atom_site_aniso_U_23
_atom_site_aniso_U_13
_atom_site_aniso_U_12
Rh1 0.0429(4) 0.0378(4) 0.0384(4) 0.0015(3) 0.0117(3) -0.0098(3)
Cl1 0.0472(12) 0.0515(13) 0.0450(12) 0.0099(10) 0.0096(9) -0.0107(10)
C1 0.067(8) 0.088(9) 0.124(11) -0.045(9) 0.021(7) -0.019(7)
C2 0.055(6) 0.065(6) 0.050(5) 0.005(5) -0.002(4) -0.026(5)
C3 0.041(6) 0.084(9) 0.205(15) -0.073(9) -0.045(8) 0.009(6)
C4 0.071(10) 0.22(2) 0.137(15) 0.064(14) -0.037(10) -0.098(11)
C5 0.107(14) 0.27(3) 0.118(13) 0.046(15) -0.020(11) -0.127(15)
C6 0.162(18) 0.084(11) 0.135(14) -0.008(10) -0.019(12) -0.024(11)
C7 0.087(10) 0.24(2) 0.091(10) 0.025(11) -0.015(8) -0.104(12)
N1 0.045(4) 0.035(4) 0.057(5) -0.003(3) 0.007(3) -0.005(3)
N2 0.052(4) 0.042(4) 0.057(5) -0.016(4) 0.021(4) -0.017(3)
N3 0.050(4) 0.044(4) 0.043(4) 0.006(3) 0.014(3) -0.013(3)
C11 0.066(6) 0.055(6) 0.037(5) 0.003(4) 0.019(4) -0.012(5)
C12 0.048(5) 0.054(6) 0.052(5) -0.009(5) 0.019(4) -0.009(4)
C13 0.070(7) 0.095(9) 0.075(7) -0.022(7) 0.021(6) 0.004(7)
C14 0.084(9) 0.091(11) 0.136(13) -0.054(10) 0.011(9) 0.013(8)
C15 0.075(8) 0.056(7) 0.140(12) -0.028(8) -0.012(8) 0.014(6)
C16 0.057(7) 0.054(6) 0.091(8) 0.001(6) -0.012(6) -0.012(5)
C17 0.058(10) 0.046(9) 0.051(10) 0.006(8) 0.014(8) 0.000(8)
C21 0.058(6) 0.049(5) 0.062(6) 0.023(5) 0.012(5) -0.007(5)
C22 0.045(5) 0.030(5) 0.071(6) 0.000(4) 0.009(4) -0.010(4)
C23 0.058(7) 0.045(6) 0.117(9) 0.000(6) 0.004(6) -0.010(5)
C24 0.064(8) 0.060(8) 0.148(13) -0.044(8) 0.036(8) -0.012(6)
C25 0.064(8) 0.128(12) 0.107(11) -0.061(10) 0.036(7) -0.034(8)
C26 0.054(6) 0.084(8) 0.084(8) -0.047(7) 0.031(6) -0.020(6)
P 0.078(2) 0.0730(19) 0.077(2) -0.0106(15) 0.0251(15) 0.0235(17)
F1 0.231(10) 0.126(7) 0.128(6) -0.041(5) -0.024(6) 0.121(7)
F2 0.181(8) 0.135(7) 0.105(5) 0.022(5) 0.036(5) 0.085(6)
F3 0.156(10) 0.210(12) 0.257(13) 0.050(10) 0.067(9) -0.047(8)
F4 0.201(10) 0.341(15) 0.115(6) -0.128(8) -0.049(6) 0.178(11)
F5 0.164(10) 0.219(12) 0.301(16) -0.027(11) 0.086(10) -0.083(9)
F6 0.145(7) 0.172(8) 0.090(5) -0.008(5) 0.035(5) 0.084(6)

loop_
_geom_bond_atom_site_label_1
_geom_bond_atom_site_label_2
_geom_bond_distance
_geom_bond_site_symmetry_2
_geom_bond_publ_flag
Rh1 N3 2.000(6) . y
Rh1 N2 2.050(7) . y
Rh1 C2 2.057(8) . y
Rh1 N1 2.065(7) . y
Rh1 Cl1 2.394(2) 5_556 y
Rh1 Cl1 2.645(2) . y
Cl1 Rh1 2.394(2) 5_556 y
C1 C6 1.321(18) . y
C1 C2 1.499(14) . y
C1 C7 1.713(19) . y
C2 C3 1.637(15) . y
C3 C4 1.640(19) . y
C4 C5 1.27(2) . y
C4 C7 1.298(19) . y
C5 C6 1.52(2) . y
N1 C12 1.354(10) . y
N1 C16 1.365(12) . y
N2 C22 1.338(11) . y
N2 C26 1.344(11) . y
N3 C11 1.470(10) . y
N3 C21 1.487(11) . y
C11 C12 1.486(12) . y
C12 C13 1.351(13) . y
C13 C14 1.359(17) . y
C14 C15 1.348(18) . y
C15 C16 1.405(16) . y
C16 C17 1.349(16) . y
C21 C22 1.494(12) . y
C22 C23 1.380(13) . y
C23 C24 1.392(16) . y
C24 C25 1.351(18) . y
C25 C26 1.330(17) . y
C26 C27 1.28(2) . y
P F4 1.500(8) . y
P F3 1.518(10) . y
P F5 1.524(10) . y
P F1 1.525(7) . y
P F2 1.555(7) . y
P F6 1.559(8) . y
